data_4330947
loop_
_publ_author_name
'Margarita A. Gonzalez'
'Samantha J. Carrington'
'Nicole L. Fry'
'Jose L. Martinez'
'Pradip K. Mascharak'

_publ_contact_author_address
;
Department of Chemistry and Biochemistry,
University of California, Santa Cruz,
1156 High Street,
Santa Cruz, CA 95064
USA
;
_publ_contact_author_email pradip@ucsc.edu
_publ_contact_author_fax '+1 831 459 2935'
_publ_contact_author_name 'Pradip Mascharak'
_publ_contact_author_phone '+1 831 459 4251'
_publ_section_title
;
 Syntheses, Structures, and Properties of New Manganese Carbonyls as
 Photoactive CO-Releasing Molecules: Design Strategies That Lead to CO
 Photolability in the Visible Region
;
_journal_name_full 'Inorganic Chemistry'
_journal_page_first 11930
_journal_page_last 11940
_journal_paper_doi 10.1021/ic3018216
_journal_volume 51
_journal_year 2012
_chemical_formula_moiety 'C20 H14 Br Mn N2 O3 S'
_chemical_formula_sum 'C20 H14 Br Mn N2 O3 S'
_chemical_formula_weight 497.24
_chemical_name_common '[Mn(qmtpm)(CO)3Br]'
_chemical_name_systematic
; 
 ? 
;
_space_group_IT_number 14
_symmetry_cell_setting monoclinic
_symmetry_space_group_name_Hall '-P 2yn'
_symmetry_space_group_name_H-M 'P 1 21/n 1'
_atom_sites_solution_hydrogens geom
_atom_sites_solution_primary direct
_atom_sites_solution_secondary difmap
_audit_creation_method SHELXL-97
_cell_angle_alpha 90.00
_cell_angle_beta 100.0900(10)
_cell_angle_gamma 90.00
_cell_formula_units_Z 4
_cell_length_a 10.0170(8)
_cell_length_b 11.5945(10)
_cell_length_c 17.2755(14)
_cell_measurement_reflns_used 4312
_cell_measurement_temperature 296(2)
_cell_measurement_theta_max 46.549
_cell_measurement_theta_min 5.125
_cell_volume 1975.4(3)
_computing_cell_refinement 'Bruker SAINT v7.34'
_computing_data_collection 'Bruker APEX-II v2.1-4'
_computing_data_reduction 'Bruker SAINT v7.34'
_computing_structure_refinement 'SHELXL-97 (Sheldrick, 1997)'
_computing_structure_solution 'SHELXS-97 (Sheldrick, 1990)'
_diffrn_ambient_temperature 296(2)
_diffrn_detector_area_resol_mean 83.33
_diffrn_measured_fraction_theta_full 0.999
_diffrn_measured_fraction_theta_max 0.999
_diffrn_measurement_device_type 'Bruker APEX-II'
_diffrn_measurement_method \w/2\q-scans
_diffrn_radiation_monochromator graphite
_diffrn_radiation_source 'fine-focus sealed tube'
_diffrn_radiation_type MoK\a
_diffrn_radiation_wavelength 0.71073
_diffrn_reflns_av_R_equivalents 0.0396
_diffrn_reflns_av_sigmaI/netI 0.0305
_diffrn_reflns_limit_h_max 11
_diffrn_reflns_limit_h_min -11
_diffrn_reflns_limit_k_max 13
_diffrn_reflns_limit_k_min -13
_diffrn_reflns_limit_l_max 20
_diffrn_reflns_limit_l_min -20
_diffrn_reflns_number 15822
_diffrn_reflns_theta_full 24.34
_diffrn_reflns_theta_max 24.34
_diffrn_reflns_theta_min 2.13
_exptl_absorpt_coefficient_mu 2.820
_exptl_absorpt_correction_T_max 0.7451
_exptl_absorpt_correction_T_min 0.5777
_exptl_absorpt_correction_type empirical
_exptl_absorpt_process_details SADABS
_exptl_crystal_colour red
_exptl_crystal_density_diffrn 1.672
_exptl_crystal_description blade
_exptl_crystal_F_000 992
_exptl_crystal_size_max 0.205
_exptl_crystal_size_mid 0.110
_exptl_crystal_size_min 0.045
_refine_diff_density_max 0.496
_refine_diff_density_min -0.429
_refine_diff_density_rms 0.055
_refine_ls_extinction_method none
_refine_ls_goodness_of_fit_ref 1.026
_refine_ls_hydrogen_treatment constr
_refine_ls_matrix_type full
_refine_ls_number_parameters 253
_refine_ls_number_reflns 3228
_refine_ls_number_restraints 0
_refine_ls_restrained_S_all 1.026
_refine_ls_R_factor_all 0.0451
_refine_ls_R_factor_gt 0.0295
_refine_ls_shift/su_max 0.000
_refine_ls_shift/su_mean 0.000
_refine_ls_structure_factor_coef Fsqd
_refine_ls_weighting_details 'calc w=1/[\s^2^(Fo^2^)+(0.0305P)^2^+1.1134P] where P=(Fo^2^+2Fc^2^)/3'
_refine_ls_weighting_scheme calc
_refine_ls_wR_factor_gt 0.0642
_refine_ls_wR_factor_ref 0.0704
_reflns_number_gt 2566
_reflns_number_total 3228
_reflns_threshold_expression >2sigma(I)
_cod_data_source_file ic3018216_si_003_4.cif
_cod_data_source_block xsc1205
_cod_database_code 4330947

loop_
_symmetry_equiv_pos_as_xyz
'x, y, z'
'-x+1/2, y+1/2, -z+1/2'
'-x, -y, -z'
'x-1/2, -y-1/2, z-1/2'

loop_
_atom_site_label
_atom_site_type_symbol
_atom_site_fract_x
_atom_site_fract_y
_atom_site_fract_z
_atom_site_U_iso_or_equiv
_atom_site_adp_type
_atom_site_occupancy
_atom_site_symmetry_multiplicity
_atom_site_calc_flag
_atom_site_refinement_flags
Br1 Br 0.11310(3) 0.04971(3) 0.14655(2) 0.04907(12) Uani 1 1 d .
Mn1 Mn -0.02602(4) 0.22614(4) 0.16750(2) 0.03373(13) Uani 1 1 d .
N2 N -0.1695(2) 0.1600(2) 0.07854(14) 0.0366(6) Uani 1 1 d .
O2 O 0.2015(2) 0.2818(2) 0.29484(14) 0.0584(6) Uani 1 1 d .
N1 N 0.0336(2) 0.3003(2) 0.06762(13) 0.0352(6) Uani 1 1 d .
C14 C -0.2731(3) 0.0762(3) 0.08554(17) 0.0390(8) Uani 1 1 d .
O3 O -0.1539(3) 0.4413(2) 0.20597(15) 0.0691(8) Uani 1 1 d .
C5 C -0.0315(3) 0.2526(3) 0.00067(17) 0.0372(7) Uani 1 1 d .
O1 O -0.1342(3) 0.1152(2) 0.29695(15) 0.0714(8) Uani 1 1 d .
C13 C 0.1325(3) 0.3808(2) 0.06117(17) 0.0354(7) Uani 1 1 d .
C2 C 0.1163(3) 0.2630(3) 0.24276(19) 0.0404(8) Uani 1 1 d .
C10 C 0.3397(4) 0.5399(3) 0.0504(2) 0.0559(9) Uani 1 1 d .
H10A H 0.4102 0.5911 0.0478 0.067 Uiso 1 1 calc R
C9 C 0.2772(3) 0.4845(3) -0.0155(2) 0.0515(9) Uani 1 1 d .
H9A H 0.3043 0.4992 -0.0633 0.062 Uiso 1 1 calc R
C8 C 0.1713(3) 0.4046(3) -0.01233(17) 0.0387(7) Uani 1 1 d .
C4 C -0.1416(3) 0.1754(3) 0.00982(18) 0.0394(7) Uani 1 1 d .
H4A H -0.1911 0.1379 -0.0335 0.047 Uiso 1 1 calc R
C12 C 0.1965(3) 0.4428(3) 0.12784(19) 0.0463(8) Uani 1 1 d .
H12A H 0.1697 0.4312 0.1761 0.056 Uiso 1 1 calc R
C16 C -0.3500(4) -0.1192(3) 0.0720(2) 0.0634(10) Uani 1 1 d .
H16A H -0.3354 -0.1956 0.0593 0.076 Uiso 1 1 calc R
C15 C -0.2533(3) -0.0369(3) 0.0660(2) 0.0527(9) Uani 1 1 d .
H15A H -0.1740 -0.0578 0.0485 0.063 Uiso 1 1 calc R
C1 C -0.0944(3) 0.1545(3) 0.24437(19) 0.0440(8) Uani 1 1 d .
C3 C -0.1090(3) 0.3563(3) 0.18840(18) 0.0443(8) Uani 1 1 d .
C7 C 0.1031(3) 0.3480(3) -0.07933(18) 0.0487(9) Uani 1 1 d .
H7A H 0.1281 0.3613 -0.1279 0.058 Uiso 1 1 calc R
C6 C 0.0006(3) 0.2739(3) -0.07335(18) 0.0458(8) Uani 1 1 d .
H6A H -0.0474 0.2379 -0.1178 0.055 Uiso 1 1 calc R
C18 C -0.4893(3) 0.0240(4) 0.1157(2) 0.0583(10) Uani 1 1 d .
H18A H -0.5701 0.0440 0.1317 0.070 Uiso 1 1 calc R
C19 C -0.3916(3) 0.1092(3) 0.11131(18) 0.0476(8) Uani 1 1 d .
S1 S -0.41806(11) 0.25672(10) 0.12856(8) 0.0788(3) Uani 1 1 d .
C11 C 0.2971(4) 0.5194(3) 0.1219(2) 0.0546(9) Uani 1 1 d .
H11A H 0.3385 0.5591 0.1665 0.066 Uiso 1 1 calc R
C17 C -0.4675(4) -0.0883(4) 0.0967(2) 0.0629(11) Uani 1 1 d .
H17A H -0.5330 -0.1439 0.1006 0.076 Uiso 1 1 calc R
C20 C -0.5212(7) 0.2537(5) 0.2012(3) 0.141(3) Uani 1 1 d .
H20C H -0.5410 0.3312 0.2152 0.211 Uiso 1 1 calc R
H20B H -0.4745 0.2141 0.2469 0.211 Uiso 1 1 calc R
H20A H -0.6042 0.2141 0.1812 0.211 Uiso 1 1 calc R

loop_
_atom_site_aniso_label
_atom_site_aniso_U_11
_atom_site_aniso_U_22
_atom_site_aniso_U_33
_atom_site_aniso_U_23
_atom_site_aniso_U_13
_atom_site_aniso_U_12
Br1 0.0429(2) 0.0486(2) 0.0555(2) -0.00493(16) 0.00813(15) 0.00902(15)
Mn1 0.0290(3) 0.0400(3) 0.0328(2) -0.0004(2) 0.00715(19) 0.0010(2)
N2 0.0264(13) 0.0452(15) 0.0387(15) -0.0004(12) 0.0072(11) -0.0009(11)
O2 0.0470(15) 0.0674(16) 0.0539(14) 0.0024(12) -0.0100(12) -0.0098(13)
N1 0.0304(14) 0.0395(14) 0.0354(14) -0.0003(11) 0.0049(11) 0.0010(12)
C14 0.0278(17) 0.055(2) 0.0340(17) 0.0031(14) 0.0037(13) -0.0057(15)
O3 0.0783(19) 0.0625(17) 0.0640(16) -0.0055(13) 0.0050(14) 0.0306(15)
C5 0.0323(17) 0.0415(18) 0.0364(17) 0.0031(14) 0.0016(14) 0.0019(14)
O1 0.0671(18) 0.097(2) 0.0534(15) 0.0122(15) 0.0201(14) -0.0211(16)
C13 0.0294(17) 0.0355(17) 0.0413(18) 0.0049(14) 0.0055(14) 0.0031(14)
C2 0.0396(19) 0.0399(18) 0.0442(18) 0.0046(15) 0.0138(16) -0.0006(15)
C10 0.048(2) 0.050(2) 0.070(2) 0.0101(19) 0.0093(19) -0.0131(17)
C9 0.044(2) 0.058(2) 0.053(2) 0.0104(18) 0.0105(17) -0.0075(18)
C8 0.0346(17) 0.0412(18) 0.0398(18) 0.0070(14) 0.0056(14) 0.0011(14)
C4 0.0331(18) 0.0465(19) 0.0375(18) -0.0026(14) 0.0031(14) -0.0025(14)
C12 0.052(2) 0.0439(19) 0.0432(19) -0.0008(15) 0.0087(16) -0.0089(16)
C16 0.053(2) 0.057(2) 0.078(3) 0.004(2) 0.005(2) -0.013(2)
C15 0.039(2) 0.055(2) 0.064(2) -0.0025(18) 0.0089(17) -0.0055(17)
C1 0.0351(19) 0.053(2) 0.0434(19) -0.0005(16) 0.0053(15) -0.0024(16)
C3 0.042(2) 0.055(2) 0.0349(17) 0.0024(16) 0.0035(15) 0.0071(17)
C7 0.046(2) 0.067(2) 0.0337(18) 0.0063(16) 0.0090(15) -0.0029(18)
C6 0.041(2) 0.062(2) 0.0335(17) 0.0004(15) 0.0034(14) -0.0071(17)
C18 0.033(2) 0.092(3) 0.051(2) 0.013(2) 0.0115(16) -0.008(2)
C19 0.0363(19) 0.065(2) 0.0420(18) 0.0027(17) 0.0091(15) -0.0033(17)
S1 0.0577(7) 0.0782(8) 0.1107(9) -0.0122(7) 0.0429(6) 0.0015(5)
C11 0.062(2) 0.047(2) 0.052(2) -0.0016(17) 0.0030(18) -0.0140(18)
C17 0.050(2) 0.078(3) 0.057(2) 0.019(2) -0.0004(19) -0.021(2)
C20 0.189(7) 0.141(5) 0.119(4) 0.040(4) 0.102(5) 0.090(5)

loop_
_atom_type_symbol
_atom_type_description
_atom_type_scat_dispersion_real
_atom_type_scat_dispersion_imag
_atom_type_scat_source
C C 0.0033 0.0016 'International Tables Vol C Tables 4.2.6.8 and 6.1.1.4'
H H 0.0000 0.0000 'International Tables Vol C Tables 4.2.6.8 and 6.1.1.4'
N N 0.0061 0.0033 'International Tables Vol C Tables 4.2.6.8 and 6.1.1.4'
O O 0.0106 0.0060 'International Tables Vol C Tables 4.2.6.8 and 6.1.1.4'
S S 0.1246 0.1234 'International Tables Vol C Tables 4.2.6.8 and 6.1.1.4'
Mn Mn 0.3368 0.7283 'International Tables Vol C Tables 4.2.6.8 and 6.1.1.4'
Br Br -0.2901 2.4595 'International Tables Vol C Tables 4.2.6.8 and 6.1.1.4'

loop_
_geom_angle_atom_site_label_1
_geom_angle_atom_site_label_2
_geom_angle_atom_site_label_3
_geom_angle
C3 Mn1 C1 89.42(15)
C3 Mn1 C2 89.48(14)
C1 Mn1 C2 86.11(14)
C3 Mn1 N2 100.17(12)
C1 Mn1 N2 94.18(12)
C2 Mn1 N2 170.35(12)
C3 Mn1 N1 91.68(12)
C1 Mn1 N1 172.74(12)
C2 Mn1 N1 101.07(12)
N2 Mn1 N1 78.55(9)
C3 Mn1 Br1 174.18(10)
C1 Mn1 Br1 91.31(11)
C2 Mn1 Br1 84.81(10)
N2 Mn1 Br1 85.54(7)
N1 Mn1 Br1 88.32(7)
C4 N2 C14 116.7(2)
C4 N2 Mn1 113.8(2)
C14 N2 Mn1 127.35(19)
C5 N1 C13 117.1(2)
C5 N1 Mn1 111.89(19)
C13 N1 Mn1 130.78(19)
C15 C14 C19 120.5(3)
C15 C14 N2 119.0(3)
C19 C14 N2 120.5(3)
N1 C5 C6 124.2(3)
N1 C5 C4 115.1(3)
C6 C5 C4 120.7(3)
N1 C13 C12 120.5(3)
N1 C13 C8 121.1(3)
C12 C13 C8 118.3(3)
O2 C2 Mn1 174.4(3)
C9 C10 C11 119.5(3)
C10 C9 C8 121.0(3)
C7 C8 C9 122.3(3)
C7 C8 C13 118.6(3)
C9 C8 C13 119.1(3)
N2 C4 C5 118.7(3)
C11 C12 C13 120.4(3)
C17 C16 C15 119.9(4)
C16 C15 C14 120.5(3)
O1 C1 Mn1 175.1(3)
O3 C3 Mn1 174.9(3)
C6 C7 C8 120.0(3)
C7 C6 C5 118.8(3)
C17 C18 C19 121.0(3)
C14 C19 C18 117.8(3)
C14 C19 S1 118.8(3)
C18 C19 S1 123.2(3)
C20 S1 C19 103.0(2)
C12 C11 C10 121.6(3)
C16 C17 C18 120.3(4)

loop_
_geom_bond_atom_site_label_1
_geom_bond_atom_site_label_2
_geom_bond_distance
Br1 Mn1 2.5366(6)
Mn1 C3 1.790(4)
Mn1 C1 1.800(4)
Mn1 C2 1.804(3)
Mn1 N2 2.059(2)
Mn1 N1 2.106(2)
N2 C4 1.279(4)
N2 C14 1.443(4)
O2 C2 1.148(4)
N1 C5 1.343(4)
N1 C13 1.380(4)
C14 C15 1.377(5)
C14 C19 1.393(4)
O3 C3 1.146(4)
C5 C6 1.394(4)
C5 C4 1.451(4)
O1 C1 1.149(4)
C13 C12 1.413(4)
C13 C8 1.419(4)
C10 C9 1.360(5)
C10 C11 1.396(5)
C9 C8 1.416(4)
C8 C7 1.400(4)
C12 C11 1.361(4)
C16 C17 1.368(5)
C16 C15 1.376(5)
C7 C6 1.357(4)
C18 C17 1.370(5)
C18 C19 1.402(5)
C19 S1 1.764(4)
S1 C20 1.760(5)

loop_
_geom_torsion_atom_site_label_1
_geom_torsion_atom_site_label_2
_geom_torsion_atom_site_label_3
_geom_torsion_atom_site_label_4
_geom_torsion
C3 Mn1 N2 C4 101.7(2)
C1 Mn1 N2 C4 -168.1(2)
C2 Mn1 N2 C4 -76.7(8)
N1 Mn1 N2 C4 12.0(2)
Br1 Mn1 N2 C4 -77.1(2)
C3 Mn1 N2 C14 -95.7(3)
C1 Mn1 N2 C14 -5.6(3)
C2 Mn1 N2 C14 85.9(7)
N1 Mn1 N2 C14 174.6(3)
Br1 Mn1 N2 C14 85.4(2)
C3 Mn1 N1 C5 -111.3(2)
C1 Mn1 N1 C5 -12.7(11)
C2 Mn1 N1 C5 158.9(2)
N2 Mn1 N1 C5 -11.31(19)
Br1 Mn1 N1 C5 74.48(19)
C3 Mn1 N1 C13 74.0(3)
C1 Mn1 N1 C13 172.7(9)
C2 Mn1 N1 C13 -15.8(3)
N2 Mn1 N1 C13 174.1(3)
Br1 Mn1 N1 C13 -100.1(2)
C4 N2 C14 C15 61.2(4)
Mn1 N2 C14 C15 -101.0(3)
C4 N2 C14 C19 -118.5(3)
Mn1 N2 C14 C19 79.4(3)
C13 N1 C5 C6 4.3(4)
Mn1 N1 C5 C6 -171.2(2)
C13 N1 C5 C4 -175.3(2)
Mn1 N1 C5 C4 9.3(3)
C5 N1 C13 C12 174.0(3)
Mn1 N1 C13 C12 -11.6(4)
C5 N1 C13 C8 -5.2(4)
Mn1 N1 C13 C8 169.2(2)
C3 Mn1 C2 O2 90(3)
C1 Mn1 C2 O2 0(3)
N2 Mn1 C2 O2 -92(3)
N1 Mn1 C2 O2 -179(100)
Br1 Mn1 C2 O2 -92(3)
C11 C10 C9 C8 -1.2(5)
C10 C9 C8 C7 178.6(3)
C10 C9 C8 C13 -1.3(5)
N1 C13 C8 C7 2.6(4)
C12 C13 C8 C7 -176.6(3)
N1 C13 C8 C9 -177.4(3)
C12 C13 C8 C9 3.4(4)
C14 N2 C4 C5 -175.6(3)
Mn1 N2 C4 C5 -11.0(4)
N1 C5 C4 N2 1.0(4)
C6 C5 C4 N2 -178.6(3)
N1 C13 C12 C11 177.8(3)
C8 C13 C12 C11 -3.0(5)
C17 C16 C15 C14 0.8(5)
C19 C14 C15 C16 -0.4(5)
N2 C14 C15 C16 179.9(3)
C3 Mn1 C1 O1 -52(4)
C2 Mn1 C1 O1 37(4)
N2 Mn1 C1 O1 -153(4)
N1 Mn1 C1 O1 -151(3)
Br1 Mn1 C1 O1 122(4)
C1 Mn1 C3 O3 86(4)
C2 Mn1 C3 O3 -1(4)
N2 Mn1 C3 O3 180(100)
N1 Mn1 C3 O3 -102(4)
Br1 Mn1 C3 O3 -12(4)
C9 C8 C7 C6 -178.7(3)
C13 C8 C7 C6 1.2(5)
C8 C7 C6 C5 -2.2(5)
N1 C5 C6 C7 -0.6(5)
C4 C5 C6 C7 179.0(3)
C15 C14 C19 C18 -0.6(5)
N2 C14 C19 C18 179.0(3)
C15 C14 C19 S1 -175.3(2)
N2 C14 C19 S1 4.4(4)
C17 C18 C19 C14 1.3(5)
C17 C18 C19 S1 175.6(3)
C14 C19 S1 C20 -152.0(3)
C18 C19 S1 C20 33.7(4)
C13 C12 C11 C10 0.4(5)
C9 C10 C11 C12 1.7(5)
C15 C16 C17 C18 -0.2(5)
C19 C18 C17 C16 -0.9(5)
